data_4508731
loop_
_publ_author_name
'Madalan, Augustin M.'
'Avarvari, Narcis'
'Andruh, Marius'

_publ_section_title
;
 Rational Design of Supramolecular Gridlike Layers and Zigzag Chains
 through a Unique Interplay of d10&#x2212;d10and \p&#x2212;\p Stacking
 Interactions
;
_journal_issue 7
_journal_name_full 'Crystal Growth &amp; Design'
_journal_page_first 1671
_journal_paper_doi 10.1021/cg060131x
_journal_volume 6
_journal_year 2006
_chemical_formula_sum 'C33 H31.5 Au Cl Cu2 N6.5 O8'
_chemical_formula_weight 1006.64
_chemical_name_common '[{Cu(acac)(bipy)}2{Au(CN)2}](ClO4)'
_chemical_name_systematic
;
 ?
;
_space_group_IT_number 2
_symmetry_cell_setting triclinic
_symmetry_space_group_name_Hall '-P 1'
_symmetry_space_group_name_H-M 'P -1'
_atom_sites_solution_hydrogens geom
_atom_sites_solution_primary direct
_atom_sites_solution_secondary difmap
_audit_creation_method SHELXL-97
_cell_angle_alpha 82.913(13)
_cell_angle_beta 84.926(13)
_cell_angle_gamma 71.503(12)
_cell_formula_units_Z 4
_cell_length_a 10.6431(11)
_cell_length_b 13.1303(14)
_cell_length_c 27.821(3)
_cell_measurement_reflns_used 7998
_cell_measurement_temperature 293(2)
_cell_measurement_theta_max 25.85
_cell_measurement_theta_min 1.95
_cell_volume 3653.9(7)
_computing_cell_refinement 'SELECT, CELL [STOE-IPDS]'
_computing_data_collection 'EXPOSE [STOE-IPDS]'
_computing_data_reduction 'INTEGRATE [STOE-IPDS]'
_computing_structure_refinement 'SHELXL-97 (Sheldrick, 1997)'
_computing_structure_solution 'SHELXS-97 (Sheldrick, 1990)'
_diffrn_ambient_temperature 293(2)
_diffrn_detector_area_resol_mean 6.6
_diffrn_measured_fraction_theta_full 0.931
_diffrn_measured_fraction_theta_max 0.931
_diffrn_measurement_device_type STOE-IPDS
_diffrn_measurement_method 'Oscillation, Phi. incr. = 0.8'
_diffrn_radiation_monochromator graphite
_diffrn_radiation_source 'fine-focus sealed tube'
_diffrn_radiation_type MoK\a
_diffrn_radiation_wavelength 0.71073
_diffrn_reflns_av_R_equivalents 0.0501
_diffrn_reflns_av_sigmaI/netI 0.0532
_diffrn_reflns_limit_h_max 13
_diffrn_reflns_limit_h_min -12
_diffrn_reflns_limit_k_max 16
_diffrn_reflns_limit_k_min -16
_diffrn_reflns_limit_l_max 34
_diffrn_reflns_limit_l_min -34
_diffrn_reflns_number 35221
_diffrn_reflns_theta_full 25.89
_diffrn_reflns_theta_max 25.89
_diffrn_reflns_theta_min 1.87
_exptl_absorpt_coefficient_mu 5.290
_exptl_absorpt_correction_T_max 0.5063
_exptl_absorpt_correction_T_min 0.1214
_exptl_absorpt_correction_type multi-scan
_exptl_absorpt_process_details wingx
_exptl_crystal_colour green
_exptl_crystal_density_diffrn 1.830
_exptl_crystal_density_meas ?
_exptl_crystal_density_method 'not measured'
_exptl_crystal_description prism
_exptl_crystal_F_000 1972
_exptl_crystal_size_max 0.8
_exptl_crystal_size_mid 0.4
_exptl_crystal_size_min 0.1
_refine_diff_density_max 3.040
_refine_diff_density_min -3.105
_refine_diff_density_rms 0.191
_refine_ls_extinction_method none
_refine_ls_goodness_of_fit_ref 0.956
_refine_ls_hydrogen_treatment constr
_refine_ls_matrix_type full
_refine_ls_number_parameters 929
_refine_ls_number_reflns 13193
_refine_ls_number_restraints 0
_refine_ls_restrained_S_all 0.956
_refine_ls_R_factor_all 0.0662
_refine_ls_R_factor_gt 0.0509
_refine_ls_shift/su_max 0.001
_refine_ls_shift/su_mean 0.000
_refine_ls_structure_factor_coef Fsqd
_refine_ls_weighting_details 'calc w=1/[\s^2^(Fo^2^)+(0.0840P)^2^+0.0000P] where P=(Fo^2^+2Fc^2^)/3'
_refine_ls_weighting_scheme calc
_refine_ls_wR_factor_gt 0.1180
_refine_ls_wR_factor_ref 0.1240
_reflns_number_gt 9782
_reflns_number_total 13193
_reflns_threshold_expression >2sigma(I)
_cod_data_source_file cg060131xsup1.cif
_cod_data_source_block mam22
_cod_depositor_comments
;
The following automatic conversions were performed:

'_symmetry_cell_setting' value 'Triclinic' changed to 'triclinic'
according to /home/saulius/struct/CIF-dictionaries/cif_core.dic
dictionary named 'cif_core.dic' version 2.4.2 from 2011-04-26.

Automatic conversion script
Id: cif_fix_values 1891 2012-01-12 08:04:46Z andrius 

The following automatic conversions were performed:

'_exptl_crystal_density_meas' value 'not measured' was changed to '?'
- the value is perceived as not measured.

Automatic conversion script
Id: cif_fix_values 3008 2015-01-20 13:52:24Z robertas 
;
_cod_original_cell_volume 3653.8(7)
_cod_original_sg_symbol_H-M P-1
_cod_original_formula_sum 'C33 H31.50 Au Cl Cu2 N6.50 O8'
_cod_database_code 4508731

loop_
_symmetry_equiv_pos_as_xyz
'x, y, z'
'-x, -y, -z'

loop_
_atom_site_label
_atom_site_type_symbol
_atom_site_fract_x
_atom_site_fract_y
_atom_site_fract_z
_atom_site_U_iso_or_equiv
_atom_site_adp_type
_atom_site_occupancy
_atom_site_symmetry_multiplicity
_atom_site_calc_flag
_atom_site_refinement_flags
C1 C 0.0397(10) 0.2927(8) 0.1307(4) 0.078(3) Uani 1 1 d .
H1A H 0.0826 0.3269 0.1048 0.118 Uiso 1 1 calc R
H1B H -0.0519 0.3080 0.1242 0.118 Uiso 1 1 calc R
H1C H 0.0825 0.2161 0.1332 0.118 Uiso 1 1 calc R
C2 C 0.0488(8) 0.3344(6) 0.1767(3) 0.0544(19) Uani 1 1 d .
C3 C -0.0057(8) 0.2973(6) 0.2197(3) 0.057(2) Uani 1 1 d .
H3 H -0.0430 0.2425 0.2186 0.068 Uiso 1 1 calc R
C4 C -0.0091(7) 0.3352(5) 0.2643(3) 0.0512(18) Uani 1 1 d .
C5 C -0.0753(9) 0.2896(7) 0.3077(3) 0.070(2) Uani 1 1 d .
H5A H -0.0688 0.3235 0.3357 0.105 Uiso 1 1 calc R
H5B H -0.0324 0.2133 0.3133 0.105 Uiso 1 1 calc R
H5C H -0.1671 0.3030 0.3020 0.105 Uiso 1 1 calc R
C6 C 0.1655(8) 0.5406(5) 0.3220(3) 0.0545(19) Uani 1 1 d .
H6 H 0.1202 0.4925 0.3348 0.065 Uiso 1 1 calc R
C7 C 0.1965(9) 0.6020(6) 0.3528(3) 0.063(2) Uani 1 1 d .
H7 H 0.1723 0.5961 0.3857 0.076 Uiso 1 1 calc R
C8 C 0.2636(9) 0.6720(6) 0.3339(3) 0.062(2) Uani 1 1 d .
H8 H 0.2854 0.7147 0.3540 0.074 Uiso 1 1 calc R
C9 C 0.2988(8) 0.6795(5) 0.2852(3) 0.057(2) Uani 1 1 d .
H9 H 0.3441 0.7273 0.2721 0.068 Uiso 1 1 calc R
C10 C 0.2657(7) 0.6142(5) 0.2558(3) 0.0449(16) Uani 1 1 d .
C11 C 0.3009(7) 0.6123(5) 0.2035(3) 0.0454(16) Uani 1 1 d .
C12 C 0.3666(9) 0.6774(6) 0.1765(3) 0.061(2) Uani 1 1 d .
H12 H 0.3907 0.7281 0.1910 0.073 Uiso 1 1 calc R
C13 C 0.3952(9) 0.6665(8) 0.1286(4) 0.072(2) Uani 1 1 d .
H13 H 0.4409 0.7088 0.1101 0.086 Uiso 1 1 calc R
C14 C 0.3563(9) 0.5922(7) 0.1070(3) 0.070(2) Uani 1 1 d .
H14 H 0.3755 0.5839 0.0742 0.084 Uiso 1 1 calc R
C15 C 0.2885(8) 0.5314(6) 0.1353(3) 0.0545(19) Uani 1 1 d .
H15 H 0.2614 0.4820 0.1210 0.065 Uiso 1 1 calc R
C16 C 0.8915(9) -0.2085(8) 0.3639(3) 0.071(2) Uani 1 1 d .
H16A H 0.8492 -0.2393 0.3912 0.107 Uiso 1 1 calc R
H16B H 0.8556 -0.1313 0.3616 0.107 Uiso 1 1 calc R
H16C H 0.9852 -0.2295 0.3681 0.107 Uiso 1 1 calc R
C17 C 0.8674(8) -0.2486(6) 0.3182(3) 0.0508(18) Uani 1 1 d .
C18 C 0.9208(8) -0.2131(6) 0.2742(3) 0.0523(18) Uani 1 1 d .
H18 H 0.9641 -0.1619 0.2746 0.063 Uiso 1 1 calc R
C19 C 0.9142(7) -0.2483(5) 0.2304(3) 0.0490(17) Uani 1 1 d .
C20 C 0.9780(9) -0.2061(7) 0.1860(3) 0.065(2) Uani 1 1 d .
H20A H 0.9637 -0.2379 0.1585 0.098 Uiso 1 1 calc R
H20B H 1.0715 -0.2242 0.1899 0.098 Uiso 1 1 calc R
H20C H 0.9400 -0.1291 0.1810 0.098 Uiso 1 1 calc R
C21 C 0.7424(8) -0.4595(5) 0.1779(3) 0.0545(19) Uani 1 1 d .
H21 H 0.7922 -0.4153 0.1645 0.065 Uiso 1 1 calc R
C22 C 0.7093(9) -0.5219(6) 0.1484(3) 0.063(2) Uani 1 1 d .
H22 H 0.7354 -0.5197 0.1156 0.076 Uiso 1 1 calc R
C23 C 0.6369(10) -0.5878(6) 0.1681(3) 0.067(2) Uani 1 1 d .
H23 H 0.6142 -0.6316 0.1488 0.080 Uiso 1 1 calc R
C24 C 0.5980(8) -0.5891(5) 0.2168(3) 0.059(2) Uani 1 1 d .
H24 H 0.5479 -0.6330 0.2304 0.070 Uiso 1 1 calc R
C25 C 0.6339(7) -0.5250(5) 0.2449(3) 0.0450(16) Uani 1 1 d .
C26 C 0.6016(7) -0.5198(5) 0.2969(3) 0.0466(17) Uani 1 1 d .
C27 C 0.5331(8) -0.5823(6) 0.3246(3) 0.057(2) Uani 1 1 d .
H27 H 0.5024 -0.6295 0.3102 0.069 Uiso 1 1 calc R
C28 C 0.5111(9) -0.5738(7) 0.3735(3) 0.067(2) Uani 1 1 d .
H28 H 0.4642 -0.6145 0.3924 0.081 Uiso 1 1 calc R
C29 C 0.5589(10) -0.5044(7) 0.3946(3) 0.068(2) Uani 1 1 d .
H29 H 0.5460 -0.4981 0.4278 0.081 Uiso 1 1 calc R
C30 C 0.6264(8) -0.4447(6) 0.3650(3) 0.0568(19) Uani 1 1 d .
H30 H 0.6579 -0.3971 0.3788 0.068 Uiso 1 1 calc R
C31 C 0.6541(8) -0.1698(7) 0.1175(3) 0.065(2) Uani 1 1 d .
H31A H 0.6536 -0.2309 0.1018 0.098 Uiso 1 1 calc R
H31B H 0.6354 -0.1824 0.1517 0.098 Uiso 1 1 calc R
H31C H 0.7398 -0.1594 0.1120 0.098 Uiso 1 1 calc R
C32 C 0.5493(7) -0.0698(6) 0.0968(3) 0.0497(17) Uani 1 1 d .
C33 C 0.5330(7) 0.0275(6) 0.1148(3) 0.0497(17) Uani 1 1 d .
H33 H 0.5873 0.0283 0.1392 0.060 Uiso 1 1 calc R
C34 C 0.4382(8) 0.1262(6) 0.0984(3) 0.0503(17) Uani 1 1 d .
C35 C 0.4298(10) 0.2276(7) 0.1204(3) 0.068(2) Uani 1 1 d .
H35A H 0.3611 0.2872 0.1058 0.102 Uiso 1 1 calc R
H35B H 0.5131 0.2420 0.1148 0.102 Uiso 1 1 calc R
H35C H 0.4097 0.2183 0.1547 0.102 Uiso 1 1 calc R
C36 C 0.1277(8) 0.2271(6) 0.0042(3) 0.057(2) Uani 1 1 d .
H36 H 0.1654 0.2594 0.0244 0.069 Uiso 1 1 calc R
C37 C 0.0207(9) 0.2896(7) -0.0226(3) 0.070(3) Uani 1 1 d .
H37 H -0.0119 0.3637 -0.0207 0.083 Uiso 1 1 calc R
C38 C -0.0360(9) 0.2429(7) -0.0513(3) 0.071(2) Uani 1 1 d .
H38 H -0.1087 0.2843 -0.0688 0.085 Uiso 1 1 calc R
C39 C 0.0151(8) 0.1322(7) -0.0548(3) 0.061(2) Uani 1 1 d .
H39 H -0.0230 0.0985 -0.0742 0.073 Uiso 1 1 calc R
C40 C 0.1237(7) 0.0739(6) -0.0285(2) 0.0448(16) Uani 1 1 d .
C41 C 0.1898(7) -0.0427(5) -0.0297(2) 0.0428(15) Uani 1 1 d .
C42 C 0.1535(9) -0.1074(7) -0.0585(3) 0.059(2) Uani 1 1 d .
H42 H 0.0822 -0.0785 -0.0783 0.070 Uiso 1 1 calc R
C43 C 0.2261(9) -0.2156(7) -0.0566(3) 0.068(2) Uani 1 1 d .
H43 H 0.2019 -0.2610 -0.0746 0.082 Uiso 1 1 calc R
C44 C 0.3328(9) -0.2558(6) -0.0286(3) 0.064(2) Uani 1 1 d .
H44 H 0.3827 -0.3283 -0.0276 0.076 Uiso 1 1 calc R
C45 C 0.3659(8) -0.1875(5) -0.0019(3) 0.0508(18) Uani 1 1 d .
H45 H 0.4395 -0.2150 0.0169 0.061 Uiso 1 1 calc R
C46 C 0.5445(9) -0.1024(10) 0.3831(4) 0.091(3) Uani 1 1 d .
H46A H 0.5517 -0.1772 0.3911 0.136 Uiso 1 1 calc R
H46B H 0.5997 -0.0825 0.4033 0.136 Uiso 1 1 calc R
H46C H 0.5726 -0.0908 0.3497 0.136 Uiso 1 1 calc R
C47 C 0.4011(8) -0.0336(7) 0.3913(3) 0.061(2) Uani 1 1 d .
C48 C 0.3675(9) 0.0792(7) 0.3815(3) 0.066(2) Uani 1 1 d .
H48 H 0.4348 0.1085 0.3702 0.079 Uiso 1 1 calc R
C49 C 0.2394(9) 0.1497(6) 0.3878(3) 0.0522(18) Uani 1 1 d .
C50 C 0.2203(11) 0.2691(7) 0.3767(3) 0.072(3) Uani 1 1 d .
H50A H 0.1284 0.3089 0.3820 0.107 Uiso 1 1 calc R
H50B H 0.2479 0.2837 0.3434 0.107 Uiso 1 1 calc R
H50C H 0.2726 0.2905 0.3975 0.107 Uiso 1 1 calc R
C51 C -0.1450(8) 0.1211(6) 0.4257(3) 0.058(2) Uani 1 1 d .
H51 H -0.1149 0.1743 0.4078 0.070 Uiso 1 1 calc R
C52 C -0.2773(9) 0.1459(7) 0.4406(3) 0.066(2) Uani 1 1 d .
H52 H -0.3353 0.2151 0.4337 0.079 Uiso 1 1 calc R
C53 C -0.3215(9) 0.0660(7) 0.4660(4) 0.070(2) Uani 1 1 d .
H53 H -0.4105 0.0807 0.4761 0.085 Uiso 1 1 calc R
C54 C -0.2343(8) -0.0359(6) 0.4766(3) 0.0557(19) Uani 1 1 d .
H54 H -0.2635 -0.0903 0.4937 0.067 Uiso 1 1 calc R
C55 C -0.1035(7) -0.0552(5) 0.4611(2) 0.0447(16) Uani 1 1 d .
C56 C 0.0013(8) -0.1608(5) 0.4708(2) 0.0447(16) Uani 1 1 d .
C57 C -0.0229(9) -0.2510(6) 0.4962(3) 0.059(2) Uani 1 1 d .
H57 H -0.1081 -0.2496 0.5078 0.071 Uiso 1 1 calc R
C58 C 0.0857(12) -0.3443(6) 0.5038(4) 0.075(3) Uani 1 1 d .
H58 H 0.0731 -0.4064 0.5206 0.090 Uiso 1 1 calc R
C59 C 0.2097(10) -0.3443(6) 0.4867(3) 0.064(2) Uani 1 1 d .
H59 H 0.2825 -0.4055 0.4922 0.077 Uiso 1 1 calc R
C60 C 0.2249(8) -0.2522(5) 0.4613(3) 0.0549(19) Uani 1 1 d .
H60 H 0.3095 -0.2520 0.4497 0.066 Uiso 1 1 calc R
C61 C 0.3640(8) 0.2019(6) 0.2477(3) 0.0538(18) Uani 1 1 d .
C62 C 0.5109(8) -0.1203(6) 0.2525(3) 0.0567(19) Uani 1 1 d .
C63 C 0.1854(8) -0.0130(6) 0.1531(2) 0.0495(17) Uani 1 1 d .
C64 C 0.1283(8) -0.0242(6) 0.2948(2) 0.0470(17) Uani 1 1 d .
Au1 Au 0.42891(3) 0.040220(19) 0.249552(11) 0.04886(10) Uani 1 1 d .
Au2 Au 0.16258(3) -0.01533(2) 0.224238(10) 0.04697(9) Uani 1 1 d .
Cl1 Cl 0.3420(2) -0.65715(14) 0.49941(7) 0.0569(5) Uani 1 1 d .
Cl2 Cl 0.2827(3) -0.55214(15) -0.01052(9) 0.0710(6) Uani 1 1 d .
Cu1 Cu 0.15909(9) 0.45853(6) 0.22716(3) 0.0457(2) Uani 1 1 d .
Cu2 Cu 0.74478(9) -0.36900(6) 0.27127(3) 0.0461(2) Uani 1 1 d .
Cu3 Cu 0.32819(8) 0.02069(6) 0.03841(3) 0.0439(2) Uani 1 1 d .
Cu4 Cu 0.13447(9) -0.02371(6) 0.41583(3) 0.0444(2) Uani 1 1 d .
N1 N 0.1974(6) 0.5468(4) 0.2746(2) 0.0465(14) Uani 1 1 d .
N2 N 0.2603(6) 0.5406(4) 0.1827(2) 0.0487(14) Uani 1 1 d .
N3 N 0.7060(6) -0.4592(4) 0.2253(2) 0.0434(13) Uani 1 1 d .
N4 N 0.6483(6) -0.4523(4) 0.3175(2) 0.0477(14) Uani 1 1 d .
N5 N 0.1771(6) 0.1203(4) 0.00106(19) 0.0431(13) Uani 1 1 d .
N6 N 0.2958(6) -0.0830(4) -0.00193(19) 0.0434(13) Uani 1 1 d .
N7 N -0.0575(6) 0.0220(4) 0.43621(19) 0.0433(13) Uani 1 1 d .
N8 N 0.1229(6) -0.1628(4) 0.4526(2) 0.0466(14) Uani 1 1 d .
N9 N 0.3318(7) 0.2934(4) 0.2460(3) 0.0591(17) Uani 1 1 d .
N10 N 0.5627(7) -0.2113(4) 0.2549(3) 0.0604(18) Uani 1 1 d .
N11 N 0.1946(8) -0.0132(6) 0.1119(3) 0.0652(18) Uani 1 1 d .
N12 N 0.1063(7) -0.0329(5) 0.3365(3) 0.0632(18) Uani 1 1 d .
O1 O 0.1077(6) 0.4051(4) 0.17356(18) 0.0564(13) Uani 1 1 d .
O2 O 0.0377(5) 0.4098(4) 0.27237(19) 0.0534(12) Uani 1 1 d .
O3 O 0.8023(5) -0.3151(4) 0.32310(18) 0.0539(12) Uani 1 1 d .
O4 O 0.8572(6) -0.3182(4) 0.22334(19) 0.0554(13) Uani 1 1 d .
O5 O 0.4853(5) -0.0845(4) 0.06341(19) 0.0553(13) Uani 1 1 d .
O6 O 0.3572(5) 0.1364(4) 0.06678(18) 0.0525(12) Uani 1 1 d .
O7 O 0.3223(5) -0.0853(4) 0.4078(2) 0.0635(15) Uani 1 1 d .
O8 O 0.1396(6) 0.1233(4) 0.40347(19) 0.0533(12) Uani 1 1 d .
O9 O 0.2597(10) -0.5896(5) 0.4629(3) 0.112(3) Uani 1 1 d .
O10 O 0.3720(9) -0.7636(5) 0.4867(4) 0.113(3) Uani 1 1 d .
O11 O 0.2653(11) -0.6419(9) 0.5429(3) 0.135(4) Uani 1 1 d .
O12 O 0.4538(10) -0.6237(8) 0.4999(4) 0.123(3) Uani 1 1 d .
O13 O 0.2060(14) -0.4658(10) -0.0352(4) 0.210(8) Uani 1 1 d .
O14 O 0.3332(11) -0.6455(6) -0.0339(4) 0.132(3) Uani 1 1 d .
O15 O 0.3884(19) -0.5233(15) -0.0036(13) 0.37(2) Uani 1 1 d .
O16 O 0.2184(17) -0.5693(8) 0.0337(3) 0.177(6) Uani 1 1 d .
C1S C 0.749(3) 0.095(2) 0.252(2) 0.27(5) Uani 1 1 d .
N1S N 0.704(3) 0.102(3) 0.2912(14) 0.32(2) Uani 1 1 d .
C2S C 0.775(3) 0.110(3) 0.2082(15) 0.22(2) Uani 1 1 d .
H2S1 H 0.6947 0.1331 0.1911 0.323 Uiso 1 1 calc R
H2S2 H 0.8326 0.0438 0.1970 0.323 Uiso 1 1 calc R
H2S3 H 0.8188 0.1645 0.2022 0.323 Uiso 1 1 calc R

loop_
_atom_site_aniso_label
_atom_site_aniso_U_11
_atom_site_aniso_U_22
_atom_site_aniso_U_33
_atom_site_aniso_U_23
_atom_site_aniso_U_13
_atom_site_aniso_U_12
C1 0.076(6) 0.088(6) 0.081(6) -0.032(5) -0.010(5) -0.028(5)
C2 0.044(4) 0.045(4) 0.075(5) -0.016(3) -0.012(4) -0.009(3)
C3 0.056(5) 0.040(3) 0.080(6) -0.007(3) -0.003(4) -0.021(3)
C4 0.038(4) 0.044(4) 0.072(5) 0.003(3) -0.013(4) -0.014(3)
C5 0.061(6) 0.068(5) 0.082(6) 0.015(4) -0.008(5) -0.027(4)
C6 0.065(5) 0.039(3) 0.060(4) -0.008(3) -0.002(4) -0.014(3)
C7 0.076(6) 0.058(4) 0.053(4) -0.018(4) -0.003(4) -0.014(4)
C8 0.063(5) 0.053(4) 0.072(5) -0.025(4) -0.007(4) -0.012(4)
C9 0.055(5) 0.034(3) 0.085(6) -0.011(3) -0.008(4) -0.017(3)
C10 0.043(4) 0.027(3) 0.064(4) -0.003(3) -0.010(3) -0.008(3)
C11 0.040(4) 0.027(3) 0.066(4) 0.002(3) -0.010(3) -0.006(3)
C12 0.063(5) 0.050(4) 0.074(5) 0.003(4) -0.006(4) -0.026(4)
C13 0.063(6) 0.078(6) 0.079(6) 0.018(5) -0.006(5) -0.037(5)
C14 0.062(6) 0.071(5) 0.068(5) 0.011(4) -0.002(5) -0.014(4)
C15 0.058(5) 0.050(4) 0.053(4) -0.001(3) -0.006(4) -0.014(3)
C16 0.066(6) 0.084(6) 0.074(6) -0.035(5) 0.011(5) -0.031(5)
C17 0.048(4) 0.051(4) 0.058(4) -0.014(3) -0.008(4) -0.017(3)
C18 0.049(4) 0.051(4) 0.067(5) -0.014(3) 0.000(4) -0.028(3)
C19 0.038(4) 0.039(3) 0.070(5) -0.001(3) -0.002(4) -0.015(3)
C20 0.059(5) 0.077(5) 0.066(5) 0.014(4) -0.008(4) -0.037(4)
C21 0.071(5) 0.042(3) 0.048(4) -0.007(3) -0.002(4) -0.014(3)
C22 0.076(6) 0.060(5) 0.047(4) -0.012(3) -0.013(4) -0.008(4)
C23 0.080(6) 0.057(4) 0.071(5) -0.027(4) -0.014(5) -0.020(4)
C24 0.054(5) 0.038(3) 0.088(6) -0.012(4) -0.013(4) -0.016(3)
C25 0.040(4) 0.028(3) 0.064(4) -0.005(3) -0.011(3) -0.004(3)
C26 0.042(4) 0.034(3) 0.061(4) -0.001(3) -0.010(3) -0.008(3)
C27 0.050(5) 0.042(4) 0.081(6) 0.005(3) -0.003(4) -0.020(3)
C28 0.061(6) 0.063(5) 0.075(6) 0.017(4) 0.003(5) -0.028(4)
C29 0.075(6) 0.070(5) 0.058(5) 0.005(4) 0.000(4) -0.027(5)
C30 0.065(5) 0.056(4) 0.052(4) -0.003(3) 0.000(4) -0.025(4)
C31 0.049(5) 0.070(5) 0.069(5) 0.004(4) -0.015(4) -0.009(4)
C32 0.043(4) 0.056(4) 0.049(4) 0.000(3) -0.003(3) -0.015(3)
C33 0.042(4) 0.066(4) 0.049(4) -0.006(3) -0.006(3) -0.026(3)
C34 0.056(5) 0.056(4) 0.048(4) -0.011(3) 0.009(4) -0.031(4)
C35 0.082(6) 0.069(5) 0.065(5) -0.028(4) -0.002(5) -0.034(5)
C36 0.057(5) 0.045(4) 0.063(5) -0.005(3) 0.004(4) -0.007(3)
C37 0.066(6) 0.050(4) 0.072(5) -0.005(4) 0.005(5) 0.008(4)
C38 0.055(5) 0.073(5) 0.068(5) 0.007(4) -0.008(4) -0.001(4)
C39 0.051(5) 0.072(5) 0.052(4) 0.002(4) -0.006(4) -0.010(4)
C40 0.044(4) 0.059(4) 0.031(3) -0.002(3) -0.001(3) -0.016(3)
C41 0.046(4) 0.052(4) 0.035(3) -0.007(3) 0.001(3) -0.021(3)
C42 0.060(5) 0.066(5) 0.056(4) -0.012(4) -0.002(4) -0.027(4)
C43 0.074(6) 0.063(5) 0.080(6) -0.028(4) -0.001(5) -0.032(4)
C44 0.072(6) 0.048(4) 0.072(5) -0.016(4) 0.006(5) -0.019(4)
C45 0.059(5) 0.043(3) 0.049(4) -0.010(3) -0.002(4) -0.012(3)
C46 0.044(5) 0.116(8) 0.096(7) 0.009(6) 0.011(5) -0.014(5)
C47 0.046(5) 0.074(5) 0.057(5) -0.001(4) 0.001(4) -0.015(4)
C48 0.063(6) 0.082(6) 0.053(4) -0.001(4) 0.011(4) -0.029(5)
C49 0.061(5) 0.058(4) 0.045(4) -0.002(3) -0.007(4) -0.030(4)
C50 0.099(7) 0.065(5) 0.065(5) 0.005(4) -0.017(5) -0.045(5)
C51 0.062(5) 0.049(4) 0.054(4) 0.004(3) -0.004(4) -0.007(4)
C52 0.049(5) 0.061(5) 0.077(6) -0.001(4) -0.001(4) -0.004(4)
C53 0.047(5) 0.074(5) 0.087(6) -0.013(5) 0.009(5) -0.015(4)
C54 0.053(5) 0.058(4) 0.057(4) -0.009(3) 0.001(4) -0.018(4)
C55 0.051(4) 0.049(4) 0.037(3) -0.014(3) 0.000(3) -0.018(3)
C56 0.058(5) 0.042(3) 0.039(3) -0.010(3) -0.001(3) -0.020(3)
C57 0.068(5) 0.050(4) 0.063(5) -0.004(3) 0.007(4) -0.028(4)
C58 0.106(8) 0.036(4) 0.081(6) 0.002(4) -0.010(6) -0.022(4)
C59 0.077(6) 0.038(4) 0.073(5) -0.004(3) -0.004(5) -0.012(4)
C60 0.058(5) 0.037(3) 0.063(5) -0.006(3) -0.002(4) -0.006(3)
C61 0.053(5) 0.056(4) 0.052(4) -0.003(3) 0.002(4) -0.019(4)
C62 0.054(5) 0.057(4) 0.067(5) -0.006(4) -0.006(4) -0.027(4)
C63 0.061(5) 0.062(4) 0.031(3) -0.002(3) -0.001(3) -0.029(4)
C64 0.061(5) 0.055(4) 0.026(3) -0.005(3) 0.000(3) -0.021(3)
Au1 0.04898(18) 0.03137(13) 0.06468(19) -0.00230(11) -0.00327(14) -0.01115(11)
Au2 0.05130(18) 0.04971(15) 0.04236(15) -0.00512(11) 0.00041(12) -0.01971(12)
Cl1 0.0652(13) 0.0489(9) 0.0601(11) -0.0067(8) 0.0057(10) -0.0246(8)
Cl2 0.0819(16) 0.0413(9) 0.0846(15) -0.0065(9) 0.0000(12) -0.0126(9)
Cu1 0.0566(5) 0.0343(4) 0.0505(5) -0.0053(3) -0.0017(4) -0.0199(3)
Cu2 0.0580(5) 0.0405(4) 0.0469(4) -0.0056(3) -0.0010(4) -0.0250(4)
Cu3 0.0451(5) 0.0380(4) 0.0487(4) -0.0058(3) -0.0099(4) -0.0105(3)
Cu4 0.0446(5) 0.0382(4) 0.0475(4) -0.0031(3) 0.0029(4) -0.0107(3)
N1 0.056(4) 0.029(2) 0.051(3) -0.001(2) -0.004(3) -0.008(2)
N2 0.053(4) 0.034(3) 0.057(4) -0.002(2) -0.011(3) -0.009(2)
N3 0.049(3) 0.033(2) 0.048(3) -0.005(2) -0.009(3) -0.011(2)
N4 0.055(4) 0.040(3) 0.052(3) -0.002(2) -0.006(3) -0.021(3)
N5 0.045(3) 0.042(3) 0.039(3) 0.001(2) 0.000(3) -0.011(2)
N6 0.048(3) 0.044(3) 0.037(3) -0.005(2) -0.004(3) -0.013(3)
N7 0.045(3) 0.039(3) 0.041(3) -0.004(2) -0.001(3) -0.007(2)
N8 0.048(4) 0.039(3) 0.050(3) -0.010(2) 0.000(3) -0.010(2)
N9 0.066(4) 0.028(3) 0.079(4) -0.005(3) -0.001(4) -0.010(3)
N10 0.067(4) 0.022(3) 0.086(5) -0.003(3) -0.007(4) -0.005(3)
N11 0.080(5) 0.065(4) 0.055(4) -0.003(3) -0.004(4) -0.029(4)
N12 0.070(5) 0.058(4) 0.068(5) -0.009(3) -0.003(4) -0.028(3)
O1 0.064(3) 0.060(3) 0.052(3) -0.012(2) -0.002(3) -0.027(3)
O2 0.059(3) 0.041(2) 0.063(3) -0.006(2) -0.003(3) -0.019(2)
O3 0.062(3) 0.061(3) 0.050(3) -0.011(2) 0.003(3) -0.035(3)
O4 0.064(3) 0.052(3) 0.057(3) -0.007(2) 0.004(3) -0.029(2)
O5 0.052(3) 0.050(3) 0.062(3) -0.012(2) -0.018(3) -0.006(2)
O6 0.061(3) 0.046(2) 0.055(3) -0.005(2) -0.011(3) -0.020(2)
O7 0.042(3) 0.060(3) 0.080(4) 0.004(3) 0.005(3) -0.010(3)
O8 0.057(3) 0.046(3) 0.059(3) -0.005(2) 0.001(3) -0.020(2)
O9 0.162(8) 0.065(4) 0.098(5) -0.002(4) -0.053(5) -0.011(4)
O10 0.115(6) 0.045(3) 0.180(8) -0.028(4) -0.023(6) -0.014(4)
O11 0.144(9) 0.183(9) 0.081(5) -0.033(6) 0.038(5) -0.059(7)
O12 0.112(7) 0.126(7) 0.160(8) -0.031(6) 0.006(6) -0.074(6)
O13 0.238(14) 0.159(10) 0.104(7) 0.010(7) 0.023(8) 0.103(10)
O14 0.151(8) 0.072(5) 0.161(8) -0.045(5) 0.036(7) -0.018(5)
O15 0.189(17) 0.206(17) 0.79(6) -0.22(3) 0.03(3) -0.106(15)
O16 0.328(19) 0.109(7) 0.089(6) -0.022(5) 0.027(9) -0.065(9)
C1S 0.051(12) 0.094(12) 0.68(14) 0.04(4) -0.06(4) -0.049(10)
N1S 0.22(3) 0.49(5) 0.33(4) 0.16(3) -0.12(3) -0.27(3)
C2S 0.10(2) 0.15(3) 0.41(6) -0.11(3) -0.03(3) -0.039(16)

loop_
_atom_type_symbol
_atom_type_description
_atom_type_scat_dispersion_real
_atom_type_scat_dispersion_imag
_atom_type_scat_source
C C 0.0033 0.0016 'International Tables Vol C Tables 4.2.6.8 and 6.1.1.4'
H H 0.0000 0.0000 'International Tables Vol C Tables 4.2.6.8 and 6.1.1.4'
Au Au -2.0133 8.8022 'International Tables Vol C Tables 4.2.6.8 and 6.1.1.4'
Cl Cl 0.1484 0.1585 'International Tables Vol C Tables 4.2.6.8 and 6.1.1.4'
Cu Cu 0.3201 1.2651 'International Tables Vol C Tables 4.2.6.8 and 6.1.1.4'
N N 0.0061 0.0033 'International Tables Vol C Tables 4.2.6.8 and 6.1.1.4'
O O 0.0106 0.0060 'International Tables Vol C Tables 4.2.6.8 and 6.1.1.4'

loop_
_geom_angle_atom_site_label_1
_geom_angle_atom_site_label_2
_geom_angle_atom_site_label_3
_geom_angle
O1 C2 C3 123.7(7)
O1 C2 C1 115.6(8)
C3 C2 C1 120.7(8)
C4 C3 C2 125.3(7)
O2 C4 C3 125.5(8)
O2 C4 C5 114.9(8)
C3 C4 C5 119.5(7)
N1 C6 C7 122.9(8)
C8 C7 C6 118.4(8)
C7 C8 C9 120.1(7)
C8 C9 C10 119.0(8)
N1 C10 C9 120.5(7)
N1 C10 C11 115.2(6)
C9 C10 C11 124.3(7)
N2 C11 C12 121.4(7)
N2 C11 C10 113.7(6)
C12 C11 C10 124.9(7)
C13 C12 C11 119.1(8)
C12 C13 C14 120.0(9)
C15 C14 C13 118.4(9)
N2 C15 C14 122.3(8)
O3 C17 C18 124.8(7)
O3 C17 C16 116.7(7)
C18 C17 C16 118.5(7)
C19 C18 C17 124.8(7)
O4 C19 C18 125.5(7)
O4 C19 C20 114.7(7)
C18 C19 C20 119.8(7)
N3 C21 C22 122.9(8)
C21 C22 C23 118.7(8)
C22 C23 C24 119.7(7)
C25 C24 C23 119.4(8)
N3 C25 C24 120.9(7)
N3 C25 C26 113.9(6)
C24 C25 C26 125.2(7)
N4 C26 C27 121.0(7)
N4 C26 C25 115.2(7)
C27 C26 C25 123.7(7)
C28 C27 C26 119.3(8)
C27 C28 C29 119.8(9)
C30 C29 C28 118.0(8)
N4 C30 C29 122.8(8)
O5 C32 C33 126.2(6)
O5 C32 C31 115.1(7)
C33 C32 C31 118.7(7)
C32 C33 C34 123.7(6)
O6 C34 C33 124.9(6)
O6 C34 C35 115.9(7)
C33 C34 C35 119.2(7)
N5 C36 C37 120.5(8)
C38 C37 C36 120.0(8)
C37 C38 C39 119.7(7)
C40 C39 C38 118.2(8)
N5 C40 C39 121.8(7)
N5 C40 C41 114.2(6)
C39 C40 C41 124.0(7)
N6 C41 C42 121.4(6)
N6 C41 C40 114.1(6)
C42 C41 C40 124.4(6)
C43 C42 C41 118.3(7)
C44 C43 C42 120.1(8)
C43 C44 C45 119.0(7)
N6 C45 C44 122.4(7)
O7 C47 C48 125.7(8)
O7 C47 C46 115.1(8)
C48 C47 C46 119.1(9)
C49 C48 C47 123.9(9)
O8 C49 C48 125.8(7)
O8 C49 C50 116.8(8)
C48 C49 C50 117.4(9)
N7 C51 C52 122.1(8)
C53 C52 C51 118.5(7)
C52 C53 C54 120.3(8)
C55 C54 C53 118.4(8)
N7 C55 C54 122.4(6)
N7 C55 C56 113.6(6)
C54 C55 C56 123.9(7)
N8 C56 C57 121.8(7)
N8 C56 C55 114.6(6)
C57 C56 C55 123.6(7)
C56 C57 C58 117.5(9)
C59 C58 C57 120.2(8)
C58 C59 C60 118.6(8)
N8 C60 C59 122.5(8)
N9 C61 Au1 177.5(8)
N10 C62 Au1 176.9(7)
N11 C63 Au2 177.3(8)
N12 C64 Au2 177.4(7)
C62 Au1 C61 174.5(3)
C62 Au1 Au2 83.0(2)
C61 Au1 Au2 102.5(2)
C64 Au2 C63 175.0(3)
C64 Au2 Au1 83.7(2)
C63 Au2 Au1 101.1(2)
O12 Cl1 O11 111.5(7)
O12 Cl1 O10 113.3(6)
O11 Cl1 O10 112.1(7)
O12 Cl1 O9 108.0(6)
O11 Cl1 O9 105.5(6)
O10 Cl1 O9 105.8(5)
O13 Cl2 O15 103.2(14)
O13 Cl2 O16 108.7(8)
O15 Cl2 O16 109.6(16)
O13 Cl2 O14 117.4(7)
O15 Cl2 O14 104.8(10)
O16 Cl2 O14 112.4(6)
O1 Cu1 O2 93.2(2)
O1 Cu1 N2 91.5(2)
O2 Cu1 N2 167.8(2)
O1 Cu1 N1 167.1(2)
O2 Cu1 N1 92.9(2)
N2 Cu1 N1 80.4(2)
O1 Cu1 N9 92.7(2)
O2 Cu1 N9 90.6(2)
N2 Cu1 N9 100.4(2)
N1 Cu1 N9 98.6(2)
O3 Cu2 O4 93.7(2)
O3 Cu2 N3 166.5(2)
O4 Cu2 N3 91.7(2)
O3 Cu2 N4 92.0(2)
O4 Cu2 N4 168.2(2)
N3 Cu2 N4 80.6(2)
O3 Cu2 N10 94.5(2)
O4 Cu2 N10 91.9(2)
N3 Cu2 N10 97.7(2)
N4 Cu2 N10 97.8(2)
O6 Cu3 O5 93.6(2)
O6 Cu3 N6 170.0(2)
O5 Cu3 N6 92.4(2)
O6 Cu3 N5 92.8(2)
O5 Cu3 N5 169.8(2)
N6 Cu3 N5 80.2(2)
O6 Cu3 N11 89.2(2)
O5 Cu3 N11 91.5(2)
N6 Cu3 N11 98.7(2)
N5 Cu3 N11 96.5(2)
O7 Cu4 O8 93.8(2)
O7 Cu4 N7 168.9(2)
O8 Cu4 N7 93.2(2)
O7 Cu4 N8 89.9(2)
O8 Cu4 N8 159.9(2)
N7 Cu4 N8 80.6(2)
O7 Cu4 N12 92.3(3)
O8 Cu4 N12 92.6(2)
N7 Cu4 N12 96.1(2)
N8 Cu4 N12 107.1(2)
C6 N1 C10 119.1(6)
C6 N1 Cu1 125.7(5)
C10 N1 Cu1 115.2(5)
C15 N2 C11 118.7(7)
C15 N2 Cu1 125.8(5)
C11 N2 Cu1 115.5(5)
C21 N3 C25 118.4(6)
C21 N3 Cu2 126.3(5)
C25 N3 Cu2 115.3(5)
C30 N4 C26 119.2(7)
C30 N4 Cu2 125.9(5)
C26 N4 Cu2 114.9(5)
C40 N5 C36 119.7(6)
C40 N5 Cu3 115.7(4)
C36 N5 Cu3 124.6(5)
C45 N6 C41 118.8(6)
C45 N6 Cu3 125.6(5)
C41 N6 Cu3 115.5(4)
C55 N7 C51 118.2(6)
C55 N7 Cu4 116.0(4)
C51 N7 Cu4 125.7(5)
C60 N8 C56 119.2(6)
C60 N8 Cu4 125.6(6)
C56 N8 Cu4 115.1(4)
C61 N9 Cu1 146.2(7)
C62 N10 Cu2 153.5(6)
C63 N11 Cu3 143.8(7)
C64 N12 Cu4 156.6(7)
C2 O1 Cu1 125.5(5)
C4 O2 Cu1 122.6(5)
C17 O3 Cu2 125.4(5)
C19 O4 Cu2 123.7(5)
C32 O5 Cu3 124.0(4)
C34 O6 Cu3 125.6(4)
C47 O7 Cu4 124.9(5)
C49 O8 Cu4 124.9(5)
N1S C1S C2S 166(4)

loop_
_geom_bond_atom_site_label_1
_geom_bond_atom_site_label_2
_geom_bond_distance
C1 C2 1.474(11)
C2 O1 1.266(9)
C2 C3 1.386(12)
C3 C4 1.385(11)
C4 O2 1.281(9)
C4 C5 1.501(12)
C6 N1 1.331(10)
C6 C7 1.371(11)
C7 C8 1.364(13)
C8 C9 1.373(12)
C9 C10 1.394(10)
C10 N1 1.347(9)
C10 C11 1.471(10)
C11 N2 1.358(9)
C11 C12 1.383(11)
C12 C13 1.356(13)
C13 C14 1.388(13)
C14 C15 1.374(12)
C15 N2 1.338(10)
C16 C17 1.506(11)
C17 O3 1.264(9)
C17 C18 1.393(11)
C18 C19 1.372(11)
C19 O4 1.291(9)
C19 C20 1.487(11)
C21 N3 1.341(9)
C21 C22 1.367(11)
C22 C23 1.369(13)
C23 C24 1.379(13)
C24 C25 1.375(10)
C25 N3 1.365(9)
C25 C26 1.462(10)
C26 N4 1.347(9)
C26 C27 1.386(11)
C27 C28 1.372(12)
C28 C29 1.384(13)
C29 C30 1.378(12)
C30 N4 1.333(10)
C31 C32 1.516(10)
C32 O5 1.266(8)
C32 C33 1.385(10)
C33 C34 1.418(10)
C34 O6 1.251(9)
C34 C35 1.509(10)
C36 N5 1.343(9)
C36 C37 1.391(11)
C37 C38 1.349(14)
C38 C39 1.393(12)
C39 C40 1.380(10)
C40 N5 1.341(9)
C40 C41 1.472(9)
C41 N6 1.351(8)
C41 C42 1.393(10)
C42 C43 1.383(11)
C43 C44 1.360(12)
C44 C45 1.375(11)
C45 N6 1.339(8)
C46 C47 1.521(12)
C47 O7 1.261(11)
C47 C48 1.406(12)
C48 C49 1.394(12)
C49 O8 1.245(9)
C49 C50 1.512(11)
C51 N7 1.354(8)
C51 C52 1.378(12)
C52 C53 1.376(13)
C53 C54 1.378(11)
C54 C55 1.373(11)
C55 N7 1.352(9)
C55 C56 1.490(9)
C56 N8 1.341(10)
C56 C57 1.387(10)
C57 C58 1.400(12)
C58 C59 1.363(14)
C59 C60 1.372(11)
C60 N8 1.336(8)
C61 N9 1.136(9)
C61 Au1 2.008(8)
C62 N10 1.143(9)
C62 Au1 2.003(8)
C63 N11 1.142(9)
C63 Au2 1.969(7)
C64 N12 1.161(9)
C64 Au2 1.962(6)
Au1 Au2 3.2946(5)
Cl1 O12 1.394(9)
Cl1 O11 1.396(8)
Cl1 O10 1.414(7)
Cl1 O9 1.424(7)
Cl2 O13 1.321(9)
Cl2 O15 1.333(17)
Cl2 O16 1.383(11)
Cl2 O14 1.390(8)
Cu1 O1 1.913(5)
Cu1 O2 1.924(6)
Cu1 N2 2.006(7)
Cu1 N1 2.007(6)
Cu1 N9 2.391(6)
Cu2 O3 1.908(5)
Cu2 O4 1.913(5)
Cu2 N3 1.997(5)
Cu2 N4 2.008(6)
Cu2 N10 2.372(6)
Cu3 O6 1.914(5)
Cu3 O5 1.921(5)
Cu3 N6 1.993(5)
Cu3 N5 2.000(5)
Cu3 N11 2.463(8)
Cu4 O7 1.907(5)
Cu4 O8 1.937(5)
Cu4 N7 1.989(6)
Cu4 N8 2.014(6)
Cu4 N12 2.276(7)
C1S N1S 1.15(7)
C1S C2S 1.23(7)
